data_7240308
loop_
_publ_author_name
'Annes, Sesuraj Babiola'
'Saritha, Rajendhiran'
'Subramanian, Saravanan'
'Shankar, Bhaskaran'
'Ramesh, Subburethinam'

_publ_section_title
;
 Solvent-free and montmorillonite K10-catalyzed domino reactions for the
 synthesis of pyrazoles with alkynylester as a dual synthon
;
_journal_issue 8
_journal_name_full 'Green Chemistry'
_journal_page_first 2388
_journal_page_last 2393
_journal_paper_doi 10.1039/D0GC00162G
_journal_volume 22
_journal_year 2020
_chemical_formula_moiety 'C15 H16 Cl N3 O4'
_chemical_formula_sum 'C15 H16 Cl N3 O4'
_chemical_formula_weight 337.76
_space_group_crystal_system triclinic
_space_group_IT_number 2
_space_group_name_Hall '-P 1'
_space_group_name_H-M_alt 'P -1'
_atom_sites_solution_hydrogens geom
_audit_creation_method SHELXL-2018/3
_audit_update_record
;
2019-11-18 deposited with the CCDC.	2020-04-14 downloaded from the CCDC.
;
_cell_angle_alpha 83.765(4)
_cell_angle_beta 86.631(4)
_cell_angle_gamma 72.048(4)
_cell_formula_units_Z 2
_cell_length_a 8.8020(9)
_cell_length_b 9.0045(8)
_cell_length_c 10.8415(11)
_cell_measurement_reflns_used 9829
_cell_measurement_temperature 296(2)
_cell_measurement_theta_max 27.34
_cell_measurement_theta_min 2.84
_cell_volume 812.31(14)
_computing_cell_refinement 'Bruker SAINT'
_computing_data_collection 'Bruker APEX2'
_computing_data_reduction 'Bruker SAINT'
_computing_molecular_graphics 'Bruker SHELXTL'
_computing_publication_material 'Bruker SHELXTL'
_computing_structure_refinement 'SHELXL-2018/3 (Sheldrick, 2018)'
_computing_structure_solution 'SHELXS-97 (Sheldrick 2008)'
_diffrn_ambient_temperature 296(2)
_diffrn_measured_fraction_theta_full 0.993
_diffrn_measured_fraction_theta_max 0.994
_diffrn_measurement_device_type 'Bruker APEX-II CCD'
_diffrn_measurement_method '\f and \w scans'
_diffrn_radiation_type MoK\a
_diffrn_radiation_wavelength 0.71073
_diffrn_reflns_av_R_equivalents 0.0278
_diffrn_reflns_av_unetI/netI 0.0121
_diffrn_reflns_Laue_measured_fraction_full 0.993
_diffrn_reflns_Laue_measured_fraction_max 0.994
_diffrn_reflns_limit_h_max 11
_diffrn_reflns_limit_h_min -11
_diffrn_reflns_limit_k_max 11
_diffrn_reflns_limit_k_min -11
_diffrn_reflns_limit_l_max 14
_diffrn_reflns_limit_l_min -14
_diffrn_reflns_number 46949
_diffrn_reflns_point_group_measured_fraction_full 0.993
_diffrn_reflns_point_group_measured_fraction_max 0.994
_diffrn_reflns_theta_full 25.242
_diffrn_reflns_theta_max 27.528
_diffrn_reflns_theta_min 2.845
_exptl_absorpt_coefficient_mu 0.258
_exptl_absorpt_correction_T_max 0.980
_exptl_absorpt_correction_T_min 0.970
_exptl_absorpt_correction_type multi-scan
_exptl_absorpt_process_details SADABS
_exptl_crystal_colour Yellow
_exptl_crystal_density_diffrn 1.381
_exptl_crystal_description Block
_exptl_crystal_F_000 352
_exptl_crystal_size_max 0.120
_exptl_crystal_size_mid 0.100
_exptl_crystal_size_min 0.080
_refine_diff_density_max 0.250
_refine_diff_density_min -0.352
_refine_diff_density_rms 0.031
_refine_ls_extinction_coef 0.114(13)
_refine_ls_extinction_expression Fc^*^=kFc[1+0.001xFc^2^\l^3^/sin(2\q)]^-1/4^
_refine_ls_extinction_method 'SHELXL-2018/3 (Sheldrick 2018)'
_refine_ls_goodness_of_fit_ref 1.036
_refine_ls_hydrogen_treatment constr
_refine_ls_matrix_type full
_refine_ls_number_parameters 209
_refine_ls_number_reflns 3732
_refine_ls_number_restraints 0
_refine_ls_restrained_S_all 1.036
_refine_ls_R_factor_all 0.0480
_refine_ls_R_factor_gt 0.0395
_refine_ls_shift/su_max 0.000
_refine_ls_shift/su_mean 0.000
_refine_ls_structure_factor_coef Fsqd
_refine_ls_weighting_details 'w=1/[\s^2^(Fo^2^)+(0.0472P)^2^+0.2073P] where P=(Fo^2^+2Fc^2^)/3'
_refine_ls_weighting_scheme calc
_refine_ls_wR_factor_gt 0.0999
_refine_ls_wR_factor_ref 0.1057
_reflns_Friedel_coverage 0.000
_reflns_number_gt 3154
_reflns_number_total 3732
_reflns_threshold_expression 'I > 2\s(I)'
_cod_data_source_file d0gc00162g2.cif
_cod_data_source_block SR_1
_cod_depositor_comments
;Adding full bibliography for 7240308--7240309.cif.

 Adding full bibliography for 7240308--7240309.cif.
;
_cod_database_code 7240308
_shelx_shelxl_version_number 2018/3
_shelx_space_group_comment
;
The symmetry employed for this shelxl refinement is uniquely defined
by the following loop, which should always be used as a source of
symmetry information in preference to the above space-group names.
They are only intended as comments.
;
_shelx_estimated_absorpt_t_min 0.970
_shelx_estimated_absorpt_t_max 0.980

loop_
_space_group_symop_operation_xyz
'x, y, z'
'-x, -y, -z'

loop_
_atom_site_label
_atom_site_type_symbol
_atom_site_fract_x
_atom_site_fract_y
_atom_site_fract_z
_atom_site_U_iso_or_equiv
_atom_site_adp_type
_atom_site_occupancy
_atom_site_site_symmetry_order
_atom_site_calc_flag
_atom_site_refinement_flags_posn
_atom_site_refinement_flags_adp
_atom_site_refinement_flags_occupancy
_atom_site_disorder_assembly
_atom_site_disorder_group
Cl1 Cl 0.08561(7) 0.50292(7) 0.12954(4) 0.0909(2) Uani 1 1 d . . . . .
O3 O 0.54544(13) 0.26569(12) 1.02725(8) 0.0514(3) Uani 1 1 d . . . . .
O2 O 0.71468(13) 0.08971(13) 0.73977(9) 0.0565(3) Uani 1 1 d . . . . .
O4 O 0.36094(14) 0.21724(14) 0.91768(10) 0.0622(3) Uani 1 1 d . . . . .
N3 N 0.33160(15) 0.49519(13) 0.65066(10) 0.0452(3) Uani 1 1 d . . . . .
N2 N 0.31503(13) 0.45051(13) 0.53688(9) 0.0413(3) Uani 1 1 d . . . . .
O1 O 0.68259(17) 0.02486(16) 0.55229(12) 0.0832(4) Uani 1 1 d . . . . .
N1 N 0.19513(14) 0.49136(14) 0.34795(10) 0.0467(3) Uani 1 1 d . . . . .
C11 C 0.45996(16) 0.28104(14) 0.92642(11) 0.0412(3) Uani 1 1 d . . . . .
C7 C 0.51178(16) 0.26047(16) 0.61983(11) 0.0430(3) Uani 1 1 d . . . . .
C8 C 0.45100(17) 0.38044(15) 0.70096(11) 0.0426(3) Uani 1 1 d . . . . .
C1 C 0.19267(15) 0.54424(15) 0.45768(11) 0.0407(3) Uani 1 1 d . . . . .
C6 C 0.42046(16) 0.31084(16) 0.51659(12) 0.0439(3) Uani 1 1 d . . . . .
H6 H 0.429623 0.258410 0.445878 0.053 Uiso 1 1 calc R U . . .
C10 C 0.64281(17) 0.11401(18) 0.63139(13) 0.0500(3) Uani 1 1 d . . . . .
C9 C 0.5044(2) 0.39106(17) 0.82743(12) 0.0514(4) Uani 1 1 d . . . . .
H9A H 0.457553 0.497604 0.849335 0.062 Uiso 1 1 calc R U . . .
H9B H 0.619568 0.368717 0.824766 0.062 Uiso 1 1 calc R U . . .
C4 C -0.04257(18) 0.70458(18) 0.30060(15) 0.0565(4) Uani 1 1 d . . . . .
H4 H -0.122849 0.755801 0.244946 0.068 Uiso 1 1 calc R U . . .
C5 C 0.07867(18) 0.57244(18) 0.27302(13) 0.0512(3) Uani 1 1 d . . . . .
C2 C 0.08046(18) 0.67701(17) 0.49561(14) 0.0529(4) Uani 1 1 d . . . . .
H2 H 0.085062 0.711326 0.572782 0.063 Uiso 1 1 calc R U . . .
C3 C -0.03871(19) 0.75657(18) 0.41424(16) 0.0600(4) Uani 1 1 d . . . . .
H3 H -0.117043 0.846151 0.436613 0.072 Uiso 1 1 calc R U . . .
C14 C 0.5083(2) 0.17148(19) 1.13554(13) 0.0570(4) Uani 1 1 d . . . . .
H14A H 0.490344 0.078225 1.110459 0.068 Uiso 1 1 calc R U . . .
H14B H 0.412196 0.231158 1.177653 0.068 Uiso 1 1 calc R U . . .
C15 C 0.6449(2) 0.1268(2) 1.21984(15) 0.0686(5) Uani 1 1 d . . . . .
H15A H 0.622390 0.064441 1.291988 0.103 Uiso 1 1 calc R U . . .
H15B H 0.739337 0.067349 1.177606 0.103 Uiso 1 1 calc R U . . .
H15C H 0.661469 0.219734 1.244560 0.103 Uiso 1 1 calc R U . . .
C12 C 0.8510(2) -0.0506(2) 0.75655(17) 0.0648(4) Uani 1 1 d . . . . .
H12A H 0.936908 -0.043148 0.698307 0.078 Uiso 1 1 calc R U . . .
H12B H 0.821136 -0.142451 0.742857 0.078 Uiso 1 1 calc R U . . .
C13 C 0.9029(2) -0.0621(3) 0.88614(19) 0.0841(6) Uani 1 1 d . . . . .
H13A H 0.993208 -0.153820 0.900987 0.126 Uiso 1 1 calc R U . . .
H13B H 0.932054 0.029434 0.898413 0.126 Uiso 1 1 calc R U . . .
H13C H 0.816836 -0.069394 0.942750 0.126 Uiso 1 1 calc R U . . .

loop_
_atom_site_aniso_label
_atom_site_aniso_U_11
_atom_site_aniso_U_22
_atom_site_aniso_U_33
_atom_site_aniso_U_23
_atom_site_aniso_U_13
_atom_site_aniso_U_12
Cl1 0.0984(4) 0.1004(4) 0.0565(3) -0.0204(2) -0.0380(2) 0.0058(3)
O3 0.0701(7) 0.0553(6) 0.0342(5) 0.0020(4) -0.0111(4) -0.0272(5)
O2 0.0546(6) 0.0629(6) 0.0447(5) -0.0023(5) -0.0113(4) -0.0064(5)
O4 0.0694(7) 0.0788(8) 0.0483(6) 0.0045(5) -0.0104(5) -0.0390(6)
N3 0.0640(7) 0.0423(6) 0.0310(5) -0.0059(4) -0.0016(5) -0.0177(5)
N2 0.0487(6) 0.0444(6) 0.0300(5) -0.0056(4) -0.0012(4) -0.0122(5)
O1 0.0849(9) 0.0792(8) 0.0643(8) -0.0298(6) -0.0213(6) 0.0171(7)
N1 0.0478(6) 0.0505(6) 0.0376(6) -0.0045(5) -0.0056(5) -0.0080(5)
C11 0.0511(7) 0.0392(6) 0.0325(6) -0.0075(5) -0.0030(5) -0.0107(5)
C7 0.0481(7) 0.0478(7) 0.0332(6) -0.0049(5) -0.0027(5) -0.0142(6)
C8 0.0585(8) 0.0428(7) 0.0313(6) -0.0020(5) -0.0028(5) -0.0225(6)
C1 0.0433(7) 0.0422(7) 0.0363(6) -0.0012(5) 0.0015(5) -0.0138(5)
C6 0.0475(7) 0.0491(7) 0.0329(6) -0.0097(5) -0.0011(5) -0.0095(6)
C10 0.0509(8) 0.0559(8) 0.0404(7) -0.0064(6) -0.0054(6) -0.0108(6)
C9 0.0792(10) 0.0489(8) 0.0342(6) -0.0031(5) -0.0096(6) -0.0301(7)
C4 0.0478(8) 0.0530(8) 0.0623(9) 0.0063(7) -0.0095(7) -0.0082(6)
C5 0.0518(8) 0.0565(8) 0.0428(7) -0.0009(6) -0.0102(6) -0.0123(6)
C2 0.0580(8) 0.0483(8) 0.0487(8) -0.0096(6) 0.0045(6) -0.0100(6)
C3 0.0525(8) 0.0474(8) 0.0696(10) -0.0039(7) 0.0038(7) -0.0016(6)
C14 0.0725(10) 0.0580(9) 0.0385(7) 0.0067(6) -0.0049(7) -0.0199(7)
C15 0.0841(12) 0.0672(10) 0.0457(8) 0.0058(7) -0.0143(8) -0.0117(9)
C12 0.0515(9) 0.0683(10) 0.0654(10) 0.0049(8) -0.0105(7) -0.0070(7)
C13 0.0675(11) 0.1048(15) 0.0720(12) 0.0169(11) -0.0263(9) -0.0187(11)

loop_
_atom_type_symbol
_atom_type_description
_atom_type_scat_dispersion_real
_atom_type_scat_dispersion_imag
_atom_type_scat_source
C C 0.0033 0.0016 'International Tables Vol C Tables 4.2.6.8 and 6.1.1.4'
H H 0.0000 0.0000 'International Tables Vol C Tables 4.2.6.8 and 6.1.1.4'
N N 0.0061 0.0033 'International Tables Vol C Tables 4.2.6.8 and 6.1.1.4'
O O 0.0106 0.0060 'International Tables Vol C Tables 4.2.6.8 and 6.1.1.4'
Cl Cl 0.1484 0.1585 'International Tables Vol C Tables 4.2.6.8 and 6.1.1.4'

loop_
_geom_angle_atom_site_label_1
_geom_angle_atom_site_label_2
_geom_angle_atom_site_label_3
_geom_angle
_geom_angle_site_symmetry_1
_geom_angle_site_symmetry_3
_geom_angle_publ_flag
C11 O3 C14 117.14(11) . . ?
C10 O2 C12 115.93(12) . . ?
C8 N3 N2 104.76(10) . . ?
C6 N2 N3 112.25(11) . . ?
C6 N2 C1 127.17(11) . . ?
N3 N2 C1 120.52(11) . . ?
C5 N1 C1 116.05(12) . . ?
O4 C11 O3 124.49(12) . . ?
O4 C11 C9 125.27(12) . . ?
O3 C11 C9 110.23(11) . . ?
C6 C7 C8 104.92(12) . . ?
C6 C7 C10 123.16(12) . . ?
C8 C7 C10 131.91(12) . . ?
N3 C8 C7 111.10(11) . . ?
N3 C8 C9 119.56(12) . . ?
C7 C8 C9 129.34(13) . . ?
N1 C1 C2 124.39(13) . . ?
N1 C1 N2 114.24(11) . . ?
C2 C1 N2 121.36(12) . . ?
N2 C6 C7 106.97(11) . . ?
O1 C10 O2 123.37(14) . . ?
O1 C10 C7 124.14(13) . . ?
O2 C10 C7 112.49(12) . . ?
C8 C9 C11 113.64(11) . . ?
C3 C4 C5 116.58(14) . . ?
N1 C5 C4 125.33(14) . . ?
N1 C5 Cl1 115.30(11) . . ?
C4 C5 Cl1 119.37(11) . . ?
C3 C2 C1 117.16(14) . . ?
C4 C3 C2 120.46(14) . . ?
O3 C14 C15 108.35(14) . . ?
O2 C12 C13 106.91(15) . . ?

loop_
_geom_bond_atom_site_label_1
_geom_bond_atom_site_label_2
_geom_bond_distance
_geom_bond_site_symmetry_2
_geom_bond_publ_flag
Cl1 C5 1.7298(15) . ?
O3 C11 1.3341(15) . ?
O3 C14 1.4539(17) . ?
O2 C10 1.3322(17) . ?
O2 C12 1.4525(19) . ?
O4 C11 1.1954(16) . ?
N3 C8 1.3210(18) . ?
N3 N2 1.3674(14) . ?
N2 C6 1.3446(17) . ?
N2 C1 1.4143(17) . ?
O1 C10 1.2015(18) . ?
N1 C5 1.3234(18) . ?
N1 C1 1.3252(17) . ?
C11 C9 1.4983(18) . ?
C7 C6 1.3695(18) . ?
C7 C8 1.4218(18) . ?
C7 C10 1.459(2) . ?
C8 C9 1.4974(17) . ?
C1 C2 1.3802(19) . ?
C4 C3 1.370(2) . ?
C4 C5 1.379(2) . ?
C2 C3 1.378(2) . ?
C14 C15 1.481(2) . ?
C12 C13 1.486(3) . ?
